data_2208105
loop_
_publ_author_name
'Xiang Chao Zeng'
'Ying Zhou Cen'

_publ_section_title
;
 Methyl 3-(1<i>H</i>-pyrrol-2-ylcarboxamido)propionate
;
_journal_coeditor_code JH6038
_journal_issue 2
_journal_name_full 'Acta Crystallographica Section E'
_journal_page_first o673
_journal_page_last o674
_journal_paper_doi 10.1107/S1600536806001954
_journal_volume 62
_journal_year 2006
_chemical_formula_iupac 'C9 H12 N2 O3'
_chemical_formula_moiety 'C9 H12 N2 O3'
_chemical_formula_sum 'C9 H12 N2 O3'
_chemical_formula_weight 196.21
_chemical_melting_point 407
_chemical_name_systematic
;
Methyl 3-(1H-pyrrol-2-ylcarboxamido)propionate
;
_space_group_IT_number 61
_symmetry_cell_setting orthorhombic
_symmetry_space_group_name_Hall '-P 2ac 2ab'
_symmetry_space_group_name_H-M 'P b c a'
_atom_sites_solution_hydrogens geom
_atom_sites_solution_primary direct
_atom_sites_solution_secondary difmap
_audit_creation_method SHELXL-97
_cell_angle_alpha 90.00
_cell_angle_beta 90.00
_cell_angle_gamma 90.00
_cell_formula_units_Z 8
_cell_length_a 10.1525(14)
_cell_length_b 13.1586(18)
_cell_length_c 14.922(2)
_cell_measurement_reflns_used 2641
_cell_measurement_temperature 293(2)
_cell_measurement_theta_max 23.41
_cell_measurement_theta_min 2.73
_cell_volume 1993.5(5)
_computing_cell_refinement 'SAINT-Plus (Bruker, 1999)'
_computing_data_collection 'SMART (Bruker, 1999)'
_computing_data_reduction SAINT-Plus
_computing_molecular_graphics SHELXTL
_computing_publication_material SHELXTL
_computing_structure_refinement SHELXTL
_computing_structure_solution 'SHELXTL (Bruker, 1997)'
_diffrn_ambient_temperature 293(2)
_diffrn_measured_fraction_theta_full 0.992
_diffrn_measured_fraction_theta_max 0.992
_diffrn_measurement_device_type 'Bruker SMART 1K CCD area-detector'
_diffrn_measurement_method '\f and \w'
_diffrn_radiation_monochromator graphite
_diffrn_radiation_source 'fine-focus sealed tube'
_diffrn_radiation_type MoK\a
_diffrn_radiation_wavelength 0.71073
_diffrn_reflns_av_R_equivalents 0.0477
_diffrn_reflns_av_sigmaI/netI 0.0343
_diffrn_reflns_limit_h_max 12
_diffrn_reflns_limit_h_min -13
_diffrn_reflns_limit_k_max 16
_diffrn_reflns_limit_k_min -16
_diffrn_reflns_limit_l_max 19
_diffrn_reflns_limit_l_min -18
_diffrn_reflns_number 12061
_diffrn_reflns_theta_full 27.16
_diffrn_reflns_theta_max 27.16
_diffrn_reflns_theta_min 2.73
_diffrn_standards_number 0
_exptl_absorpt_coefficient_mu 0.099
_exptl_absorpt_correction_T_max 0.9901
_exptl_absorpt_correction_T_min 0.9566
_exptl_absorpt_correction_type multi-scan
_exptl_absorpt_process_details '(SADABS; Sheldrick, 1996)'
_exptl_crystal_colour colorless
_exptl_crystal_density_diffrn 1.307
_exptl_crystal_density_method 'not measured'
_exptl_crystal_description plate
_exptl_crystal_F_000 832
_exptl_crystal_size_max 0.45
_exptl_crystal_size_mid 0.41
_exptl_crystal_size_min 0.10
_refine_diff_density_max 0.209
_refine_diff_density_min -0.177
_refine_ls_extinction_method none
_refine_ls_goodness_of_fit_ref 1.003
_refine_ls_hydrogen_treatment constr
_refine_ls_matrix_type full
_refine_ls_number_parameters 128
_refine_ls_number_reflns 2194
_refine_ls_number_restraints 0
_refine_ls_restrained_S_all 1.003
_refine_ls_R_factor_all 0.0993
_refine_ls_R_factor_gt 0.0454
_refine_ls_shift/su_max 0.020
_refine_ls_shift/su_mean 0.000
_refine_ls_structure_factor_coef Fsqd
_refine_ls_weighting_details 'calc w = 1/[\s^2^(Fo^2^)+(0.0509P)^2^+0.7536P] where P = (Fo^2^+2Fc^2^)/3'
_refine_ls_weighting_scheme calc
_refine_ls_wR_factor_gt 0.1026
_refine_ls_wR_factor_ref 0.1284
_reflns_number_gt 1263
_reflns_number_total 2194
_reflns_threshold_expression I>2\s(I)
_cod_data_source_file jh6038.cif
_cod_data_source_block I
_cod_depositor_comments
;
The following automatic conversions were performed:
'_symmetry_cell_setting' value 'Orthorhombic' changed to 'orthorhombic'
according to '/home/saulius/struct/CIF-dictionaries/cif_core.dic'
dictionary named 'cif_core.dic' version 2.4.1 from 2010-06-29.

Automatic conversion script
Id: cif_fix_enum 1527 2010-12-29 10:47:43Z saulius 

The following automatic conversions were performed:

'_symmetry_cell_setting' value 'Orthorhombic' changed to
'orthorhombic' according to
/home/saulius/struct/CIF-dictionaries/cif_core.dic dictionary named
'cif_core.dic' version 2.4.1 from 2010-06-29.

Automatic conversion script
Id: cif_fix_values 1715 2011-07-08 13:25:40Z adriana 
;
_cod_database_code 2208105
_cod_database_fobs_code 2208105

loop_
_symmetry_equiv_pos_as_xyz
'x, y, z'
'-x+1/2, -y, z+1/2'
'-x, y+1/2, -z+1/2'
'x+1/2, -y+1/2, -z'
'-x, -y, -z'
'x-1/2, y, -z-1/2'
'x, -y-1/2, z-1/2'
'-x-1/2, y-1/2, z'

loop_
_atom_site_label
_atom_site_fract_x
_atom_site_fract_y
_atom_site_fract_z
_atom_site_U_iso_or_equiv
_atom_site_adp_type
_atom_site_calc_flag
_atom_site_refinement_flags
_atom_site_occupancy
_atom_site_type_symbol
O1 0.01252(13) 0.79736(11) 0.26158(12) 0.0592(5) Uani d . 1 O
O2 0.19424(14) 1.11028(12) 0.08990(11) 0.0633(5) Uani d . 1 O
C8 0.2977(2) 1.07031(16) 0.10274(14) 0.0430(5) Uani d . 1 C
O3 0.41073(14) 1.10641(11) 0.07156(11) 0.0603(5) Uani d . 1 O
N1 0.07957(17) 0.62306(13) 0.35760(12) 0.0492(5) Uani d . 1 N
H1 -0.0043 0.6313 0.3541 0.059 Uiso calc R 1 H
C5 0.13023(19) 0.77438(14) 0.26860(14) 0.0402(5) Uani d . 1 C
C4 0.17196(18) 0.68476(15) 0.31877(14) 0.0401(5) Uani d . 1 C
N2 0.22494(16) 0.83036(12) 0.23060(12) 0.0485(5) Uani d . 1 N
H2 0.3055 0.8109 0.2352 0.058 Uiso calc R 1 H
C6 0.1958(2) 0.92270(15) 0.18198(17) 0.0517(6) Uani d . 1 C
H6A 0.1447 0.9680 0.2197 0.062 Uiso calc R 1 H
H6B 0.1435 0.9066 0.1295 0.062 Uiso calc R 1 H
C3 0.2926(2) 0.64598(16) 0.34046(15) 0.0497(6) Uani d . 1 C
H3 0.3737 0.6724 0.3234 0.060 Uiso calc R 1 H
C7 0.3198(2) 0.97458(16) 0.15382(16) 0.0527(6) Uani d . 1 C
H7A 0.3715 0.9899 0.2068 0.063 Uiso calc R 1 H
H7B 0.3708 0.9283 0.1170 0.063 Uiso calc R 1 H
C2 0.2720(2) 0.55936(19) 0.39290(17) 0.0599(6) Uani d . 1 C
H2A 0.3370 0.5177 0.4170 0.072 Uiso calc R 1 H
C1 0.1404(2) 0.54726(18) 0.40226(16) 0.0587(6) Uani d . 1 C
H1A 0.0989 0.4956 0.4340 0.070 Uiso calc R 1 H
C9 0.4058(3) 1.19895(18) 0.02003(18) 0.0742(8) Uani d . 1 C
H9A 0.3571 1.1874 -0.0342 0.111 Uiso calc R 1 H
H9B 0.4937 1.2201 0.0054 0.111 Uiso calc R 1 H
H9C 0.3632 1.2511 0.0545 0.111 Uiso calc R 1 H

loop_
_atom_site_aniso_label
_atom_site_aniso_U_11
_atom_site_aniso_U_22
_atom_site_aniso_U_33
_atom_site_aniso_U_12
_atom_site_aniso_U_13
_atom_site_aniso_U_23
O1 0.0268(8) 0.0579(9) 0.0929(12) 0.0026(6) -0.0005(8) 0.0008(8)
O2 0.0451(9) 0.0672(10) 0.0775(12) 0.0167(8) 0.0053(8) 0.0168(9)
C8 0.0370(11) 0.0481(12) 0.0438(12) 0.0023(9) -0.0018(9) -0.0035(9)
O3 0.0458(9) 0.0594(10) 0.0757(11) -0.0008(7) 0.0024(8) 0.0203(8)
N1 0.0343(9) 0.0582(11) 0.0552(11) -0.0080(8) 0.0043(9) -0.0017(9)
C5 0.0307(11) 0.0399(11) 0.0500(13) -0.0012(8) -0.0012(9) -0.0110(9)
C4 0.0307(10) 0.0428(11) 0.0467(12) -0.0041(8) 0.0033(9) -0.0066(9)
N2 0.0289(9) 0.0458(10) 0.0709(13) 0.0031(7) -0.0006(8) 0.0078(9)
C6 0.0413(12) 0.0433(12) 0.0705(15) 0.0026(9) -0.0063(11) 0.0039(11)
C3 0.0368(12) 0.0579(13) 0.0544(14) -0.0019(10) 0.0043(10) 0.0061(11)
C7 0.0385(12) 0.0520(13) 0.0675(15) 0.0023(9) -0.0019(10) 0.0073(11)
C2 0.0475(14) 0.0666(16) 0.0656(16) 0.0013(11) -0.0022(12) 0.0156(13)
C1 0.0600(15) 0.0611(14) 0.0550(15) -0.0086(12) 0.0030(12) 0.0130(12)
C9 0.0814(19) 0.0657(16) 0.0755(18) 0.0005(14) 0.0087(15) 0.0260(14)

loop_
_atom_type_symbol
_atom_type_description
_atom_type_scat_dispersion_real
_atom_type_scat_dispersion_imag
_atom_type_scat_source
C C 0.0033 0.0016 'International Tables Vol C Tables 4.2.6.8 and 6.1.1.4'
H H 0.0000 0.0000 'International Tables Vol C Tables 4.2.6.8 and 6.1.1.4'
N N 0.0061 0.0033 'International Tables Vol C Tables 4.2.6.8 and 6.1.1.4'
O O 0.0106 0.0060 'International Tables Vol C Tables 4.2.6.8 and 6.1.1.4'

loop_
_geom_angle_atom_site_label_1
_geom_angle_atom_site_label_2
_geom_angle_atom_site_label_3
_geom_angle
O2 C8 O3 123.3(2)
O2 C8 C7 126.10(19)
O3 C8 C7 110.62(17)
C8 O3 C9 117.38(18)
C1 N1 C4 109.52(18)
C1 N1 H1 125.2
C4 N1 H1 125.2
O1 C5 N2 121.60(19)
O1 C5 C4 121.42(18)
N2 C5 C4 116.98(17)
C3 C4 N1 107.00(18)
C3 C4 C5 133.14(18)
N1 C4 C5 119.82(17)
C5 N2 C6 121.91(17)
C5 N2 H2 119.0
C6 N2 H2 119.0
N2 C6 C7 110.69(17)
N2 C6 H6A 109.5
C7 C6 H6A 109.5
N2 C6 H6B 109.5
C7 C6 H6B 109.5
H6A C6 H6B 108.1
C4 C3 C2 107.67(19)
C4 C3 H3 126.2
C2 C3 H3 126.2
C8 C7 C6 113.83(17)
C8 C7 H7A 108.8
C6 C7 H7A 108.8
C8 C7 H7B 108.8
C6 C7 H7B 108.8
H7A C7 H7B 107.7
C1 C2 C3 107.5(2)
C1 C2 H2A 126.2
C3 C2 H2A 126.2
N1 C1 C2 108.3(2)
N1 C1 H1A 125.9
C2 C1 H1A 125.9
O3 C9 H9A 109.5
O3 C9 H9B 109.5
H9A C9 H9B 109.5
O3 C9 H9C 109.5
H9A C9 H9C 109.5
H9B C9 H9C 109.5

loop_
_geom_bond_atom_site_label_1
_geom_bond_atom_site_label_2
_geom_bond_distance
O1 C5 1.237(2)
O2 C8 1.190(2)
C8 O3 1.326(2)
C8 C7 1.489(3)
O3 C9 1.441(3)
N1 C1 1.349(3)
N1 C4 1.369(2)
N1 H1 0.8600
C5 N2 1.337(2)
C5 C4 1.460(3)
C4 C3 1.365(3)
N2 C6 1.446(3)
N2 H2 0.8600
C6 C7 1.492(3)
C6 H6A 0.9700
C6 H6B 0.9700
C3 C2 1.398(3)
C3 H3 0.9300
C7 H7A 0.9700
C7 H7B 0.9700
C2 C1 1.353(3)
C2 H2A 0.9300
C1 H1A 0.9300
C9 H9A 0.9600
C9 H9B 0.9600
C9 H9C 0.9600

loop_
_geom_hbond_atom_site_label_D
_geom_hbond_atom_site_label_H
_geom_hbond_atom_site_label_A
_geom_hbond_site_symmetry_A
_geom_hbond_distance_DH
_geom_hbond_distance_HA
_geom_hbond_distance_DA
_geom_hbond_angle_DHA
N1 H1 O2 3_545 0.86 2.12 2.893(2) 149
N2 H2 O1 6_656 0.86 2.11 2.954(2) 167

loop_
_geom_torsion_atom_site_label_1
_geom_torsion_atom_site_label_2
_geom_torsion_atom_site_label_3
_geom_torsion_atom_site_label_4
_geom_torsion
O2 C8 O3 C9 0.3(3)
C7 C8 O3 C9 179.7(2)
C1 N1 C4 C3 -0.2(2)
C1 N1 C4 C5 -178.24(18)
O1 C5 C4 C3 -176.0(2)
N2 C5 C4 C3 4.0(3)
O1 C5 C4 N1 1.4(3)
N2 C5 C4 N1 -178.57(18)
O1 C5 N2 C6 2.3(3)
C4 C5 N2 C6 -177.78(19)
C5 N2 C6 C7 174.93(19)
N1 C4 C3 C2 0.2(2)
C5 C4 C3 C2 177.9(2)
O2 C8 C7 C6 6.2(3)
O3 C8 C7 C6 -173.22(19)
N2 C6 C7 C8 179.66(18)
C4 C3 C2 C1 -0.1(3)
C4 N1 C1 C2 0.1(3)
C3 C2 C1 N1 0.0(3)

loop_
_cod_related_entry_id
_cod_related_entry_database
_cod_related_entry_code
1 ChemSpider 10004990
